data_7240911
loop_
_publ_author_name
'Uriel Rubio, Santiago'
'Gonz\'alez, Luc\'ia'
'Graus, Sara'
'Tejedor, Rosa Mar\'ia'
'Chantapally, Anjana'
'Serrano, Jose Luis'

_publ_section_title
;
 The combination of halogen and hydrogen bonding: a versatile tool in
 coordination chemistry
;
_journal_name_full CrystEngComm
_journal_paper_doi 10.1039/D0CE00832J
_journal_year 2020
_chemical_formula_sum 'C12 H9 I N2 O'
_chemical_formula_weight 324.11
_space_group_IT_number 14
_space_group_name_Hall '-P 2ybc'
_space_group_name_H-M_alt 'P 1 21/c 1'
_symmetry_cell_setting monoclinic
_symmetry_space_group_name_H-M 'P 1 21/c 1'
_atom_sites_solution_hydrogens geom
_atom_sites_solution_primary direct
_atom_sites_solution_secondary difmap
_audit_creation_date
;
'Wed Sep 18 11:01:30 2013'
;
_audit_creation_method
;
CrysAlisPro, Oxford Diffraction Ltd.,
Version 1.171.35.21 (release 20-01-2012 CrysAlis171 .NET)
(compiled Jan 23 2012,18:06:46)
;
_audit_update_record
;
2015-09-11 deposited with the CCDC.	2020-07-21 downloaded from the CCDC.
;
_cell_angle_alpha 90.00
_cell_angle_beta 90.017(5)
_cell_angle_gamma 90.00
_cell_formula_units_Z 4
_cell_length_a 5.3119(3)
_cell_length_b 14.3087(6)
_cell_length_c 15.0594(9)
_cell_measurement_reflns_used 2307
_cell_measurement_temperature 248.56(10)
_cell_measurement_theta_max 28.2556
_cell_measurement_theta_min 1.9593
_cell_volume 1144.61(11)
_computing_cell_refinement
;
CrysAlisPro, Agilent Technologies,
Version 1.171.35.21 (release 20-01-2012 CrysAlis171 .NET)
(compiled Jan 23 2012,18:06:46)
;
_computing_data_collection
;
CrysAlisPro, Agilent Technologies,
Version 1.171.35.21 (release 20-01-2012 CrysAlis171 .NET)
(compiled Jan 23 2012,18:06:46)
;
_computing_data_reduction
;
CrysAlisPro, Agilent Technologies,
Version 1.171.35.21 (release 20-01-2012 CrysAlis171 .NET)
(compiled Jan 23 2012,18:06:46)
;
_computing_molecular_graphics 'SHELXTL Bruker'
_computing_publication_material 'SHELXTL Bruker'
_computing_structure_refinement 'SHELXTL Bruker'
_computing_structure_solution 'SHELXTL Bruker'
_diffrn_ambient_temperature 248.56(10)
_diffrn_detector_area_resol_mean 16.2439
_diffrn_measured_fraction_theta_full 0.913
_diffrn_measured_fraction_theta_max 0.913
_diffrn_measurement_details
;
#__ type_ start__ end____ width___ exp.time_
  1 omega   56.00   95.00   1.0000   85.0000
omega____ theta____ kappa____ phi______ frames
    -       26.9329  178.0000  -90.0000 39

#__ type_ start__ end____ width___ exp.time_
  2 omega  -54.00   63.00   1.0000   85.0000
omega____ theta____ kappa____ phi______ frames
    -       26.9329    0.0000  -30.0000 117

#__ type_ start__ end____ width___ exp.time_
  3 omega   48.00  117.00   1.0000   85.0000
omega____ theta____ kappa____ phi______ frames
    -       26.9329  178.0000    0.0000 69

#__ type_ start__ end____ width___ exp.time_
  4 omega   35.00   92.00   1.0000   85.0000
omega____ theta____ kappa____ phi______ frames
    -       26.9329 -178.0000   60.0000 57

#__ type_ start__ end____ width___ exp.time_
  5 omega  -45.00   29.00   1.0000   85.0000
omega____ theta____ kappa____ phi______ frames
    -       26.9329   19.0000 -120.0000 74

#__ type_ start__ end____ width___ exp.time_
  6 omega   73.00   99.00   1.0000   85.0000
omega____ theta____ kappa____ phi______ frames
    -       26.9329   19.0000 -120.0000 26

#__ type_ start__ end____ width___ exp.time_
  7 omega   -2.00   80.00   1.0000   85.0000
omega____ theta____ kappa____ phi______ frames
    -       26.9329  -99.0000   60.0000 82

;
_diffrn_measurement_device_type 'SuperNova, Single source at offset), Eos'
_diffrn_measurement_method '\w scans'
_diffrn_orient_matrix_UB_11 0.0177460000
_diffrn_orient_matrix_UB_12 0.0442205000
_diffrn_orient_matrix_UB_13 -0.0202929000
_diffrn_orient_matrix_UB_21 -0.1310284000
_diffrn_orient_matrix_UB_22 0.0027913000
_diffrn_orient_matrix_UB_23 -0.0086074000
_diffrn_orient_matrix_UB_31 -0.0183788000
_diffrn_orient_matrix_UB_32 0.0221285000
_diffrn_orient_matrix_UB_33 0.0416868000
_diffrn_radiation_monochromator mirror
_diffrn_radiation_source 'SuperNova (Mo) X-ray Source'
_diffrn_radiation_type 'Mo K\a'
_diffrn_radiation_wavelength 0.7107
_diffrn_reflns_av_R_equivalents 0.0384
_diffrn_reflns_av_sigmaI/netI 0.0426
_diffrn_reflns_limit_h_max 6
_diffrn_reflns_limit_h_min -6
_diffrn_reflns_limit_k_max 19
_diffrn_reflns_limit_k_min -11
_diffrn_reflns_limit_l_max 19
_diffrn_reflns_limit_l_min -17
_diffrn_reflns_number 8308
_diffrn_reflns_theta_full 28.32
_diffrn_reflns_theta_max 28.32
_diffrn_reflns_theta_min 1.96
_exptl_absorpt_coefficient_mu 2.777
_exptl_absorpt_correction_T_max 1.00000
_exptl_absorpt_correction_T_min 0.59038
_exptl_absorpt_correction_type multi-scan
_exptl_absorpt_process_details
;
CrysAlisPro, Agilent Technologies,
Version 1.171.35.21 (release 20-01-2012 CrysAlis171 .NET)
(compiled Jan 23 2012,18:06:46)
Empirical absorption correction using spherical harmonics,
 implemented in SCALE3 ABSPACK scaling algorithm.
;
_exptl_crystal_colour Colorless
_exptl_crystal_density_diffrn 1.881
_exptl_crystal_density_method 'not measured'
_exptl_crystal_description Block
_exptl_crystal_F_000 624
_exptl_crystal_size_max 0.19
_exptl_crystal_size_mid 0.18
_exptl_crystal_size_min 0.18
_refine_diff_density_max 0.669
_refine_diff_density_min -0.633
_refine_diff_density_rms 0.099
_refine_ls_extinction_method none
_refine_ls_goodness_of_fit_ref 1.045
_refine_ls_hydrogen_treatment mixed
_refine_ls_matrix_type full
_refine_ls_number_parameters 146
_refine_ls_number_reflns 2604
_refine_ls_number_restraints 0
_refine_ls_restrained_S_all 1.045
_refine_ls_R_factor_all 0.0529
_refine_ls_R_factor_gt 0.0376
_refine_ls_shift/su_max 0.000
_refine_ls_shift/su_mean 0.000
_refine_ls_structure_factor_coef Fsqd
_refine_ls_weighting_details 'calc w=1/[\s^2^(Fo^2^)+(0.0256P)^2^+0.0000P] where P=(Fo^2^+2Fc^2^)/3'
_refine_ls_weighting_scheme calc
_refine_ls_wR_factor_gt 0.0655
_refine_ls_wR_factor_ref 0.0703
_reflns_number_gt 2141
_reflns_number_total 2604
_reflns_threshold_expression >2sigma(I)
_cod_data_source_file d0ce00832j2.cif
_cod_data_source_block xcalibur
_cod_depositor_comments
;
The following automatic conversions were performed:

data item '_symmetry_cell_setting' value 'Monoclinic' was changed to
'monoclinic' in accordance with the
/home/data/users/saulius/crontab/automatic-downloads/rss-feeds/RSC/lib/dictionaries/cif_core.dic
dictionary named 'cif_core.dic' version 2.4.2 last updated on
2011-04-26.

Automatic conversion script
Id: cif_fix_values 7556 2019-12-06 15:28:31Z antanas 
;
_cod_database_code 7240911
_cell_oxdiff_length_a 5.3133(3)
_cell_oxdiff_length_b 14.3226(18)
_cell_oxdiff_length_c 15.0409(19)
_cell_oxdiff_angle_alpha 90.032(10)
_cell_oxdiff_angle_beta 90.013(8)
_cell_oxdiff_angle_gamma 90.105(8)
_cell_oxdiff_volume 1144.6(2)
_cell_oxdiff_measurement_reflns_used 2301

loop_
_symmetry_equiv_pos_as_xyz
'x, y, z'
'-x, y+1/2, -z+1/2'
'-x, -y, -z'
'x, -y-1/2, z-1/2'

loop_
_atom_site_label
_atom_site_type_symbol
_atom_site_fract_x
_atom_site_fract_y
_atom_site_fract_z
_atom_site_U_iso_or_equiv
_atom_site_adp_type
_atom_site_occupancy
_atom_site_symmetry_multiplicity
_atom_site_calc_flag
_atom_site_refinement_flags
_atom_site_disorder_assembly
_atom_site_disorder_group
I1 I 0.27949(17) 0.507141(16) 0.37051(2) 0.04383(11) Uani 1 1 d . . .
O1 O -0.1114(6) 0.0372(2) 0.3929(2) 0.0389(9) Uani 1 1 d . . .
N1 N 0.3012(16) 0.0098(2) 0.3795(3) 0.0336(11) Uani 1 1 d . . .
H20 H 0.4460 0.0366 0.3774 0.040 Uiso 1 1 calc R . .
C1 C 0.2269(9) 0.3611(3) 0.3770(3) 0.0307(11) Uani 1 1 d . . .
N2 N 0.3107(8) -0.2843(2) 0.3669(3) 0.0392(9) Uani 1 1 d . . .
C2 C 0.3999(11) 0.3023(3) 0.3361(3) 0.0365(13) Uani 1 1 d . . .
H2 H 0.5383 0.3274 0.3067 0.044 Uiso 1 1 calc R . .
C3 C 0.3662(9) 0.2062(3) 0.3391(3) 0.0302(12) Uani 1 1 d . . .
H3 H 0.4820 0.1666 0.3120 0.036 Uiso 1 1 calc R . .
C4 C 0.1575(9) 0.1694(3) 0.3830(3) 0.0260(11) Uani 1 1 d . . .
C5 C -0.0115(10) 0.2289(3) 0.4231(3) 0.0304(11) Uani 1 1 d . . .
H5 H -0.1515 0.2042 0.4518 0.036 Uiso 1 1 calc R . .
C6 C 0.0228(11) 0.3250(3) 0.4214(3) 0.0370(13) Uani 1 1 d . . .
H6 H -0.0905 0.3644 0.4500 0.044 Uiso 1 1 calc R . .
C7 C 0.1019(9) 0.0656(3) 0.3853(3) 0.0283(10) Uani 1 1 d . . .
C8 C 0.3009(9) -0.0899(2) 0.3765(3) 0.0262(9) Uani 1 1 d . . .
C9 C 0.1090(10) -0.1373(3) 0.3354(3) 0.0323(11) Uani 1 1 d . . .
H9 H -0.0262 -0.1058 0.3100 0.039 Uiso 1 1 calc R . .
C10 C 0.1246(10) -0.2352(3) 0.3332(3) 0.0389(13) Uani 1 1 d . . .
H10 H -0.0059 -0.2676 0.3059 0.047 Uiso 1 1 calc R . .
C11 C 0.4965(10) -0.2358(3) 0.4061(3) 0.0335(12) Uani 1 1 d . . .
H11 H 0.6299 -0.2687 0.4310 0.040 Uiso 1 1 calc R . .
C12 C 0.4996(10) -0.1394(3) 0.4112(3) 0.0324(11) Uani 1 1 d . . .
H12 H 0.6341 -0.1084 0.4376 0.039 Uiso 1 1 calc R . .

loop_
_atom_site_aniso_label
_atom_site_aniso_U_11
_atom_site_aniso_U_22
_atom_site_aniso_U_33
_atom_site_aniso_U_23
_atom_site_aniso_U_13
_atom_site_aniso_U_12
I1 0.0561(2) 0.02432(14) 0.05110(19) 0.00045(15) -0.0004(3) -0.0057(2)
O1 0.0253(19) 0.0256(15) 0.066(3) -0.0042(16) 0.0047(18) -0.0023(14)
N1 0.035(3) 0.0205(15) 0.045(2) 0.0057(18) -0.008(3) -0.006(2)
C1 0.036(3) 0.0217(18) 0.034(2) -0.0004(19) -0.006(4) 0.0003(19)
N2 0.042(3) 0.0278(17) 0.048(2) -0.003(2) 0.005(3) -0.0004(18)
C2 0.034(3) 0.032(3) 0.043(3) 0.003(2) 0.009(3) -0.002(2)
C3 0.027(3) 0.028(2) 0.035(3) 0.008(2) 0.006(2) 0.006(2)
C4 0.029(3) 0.021(2) 0.029(2) 0.0015(19) -0.011(2) -0.0005(18)
C5 0.027(3) 0.028(2) 0.036(3) 0.001(2) 0.009(2) 0.000(2)
C6 0.037(3) 0.024(2) 0.049(3) -0.004(2) 0.001(3) 0.005(2)
C7 0.027(3) 0.025(2) 0.034(3) -0.002(2) 0.002(2) -0.0012(19)
C8 0.028(2) 0.0203(16) 0.031(2) -0.006(2) 0.007(2) -0.0055(18)
C9 0.026(3) 0.030(2) 0.041(3) 0.002(2) -0.003(2) 0.002(2)
C10 0.034(3) 0.030(3) 0.052(4) -0.015(2) 0.000(3) -0.010(2)
C11 0.033(3) 0.028(2) 0.039(3) 0.006(2) 0.004(2) 0.002(2)
C12 0.024(3) 0.030(2) 0.044(3) 0.000(2) 0.003(2) -0.003(2)

loop_
_atom_type_symbol
_atom_type_description
_atom_type_scat_dispersion_real
_atom_type_scat_dispersion_imag
_atom_type_scat_source
C C 0.0033 0.0016 'International Tables Vol C Tables 4.2.6.8 and 6.1.1.4'
H H 0.0000 0.0000 'International Tables Vol C Tables 4.2.6.8 and 6.1.1.4'
N N 0.0061 0.0033 'International Tables Vol C Tables 4.2.6.8 and 6.1.1.4'
O O 0.0106 0.0060 'International Tables Vol C Tables 4.2.6.8 and 6.1.1.4'
I I -0.4742 1.8119 'International Tables Vol C Tables 4.2.6.8 and 6.1.1.4'

loop_
_geom_angle_atom_site_label_1
_geom_angle_atom_site_label_2
_geom_angle_atom_site_label_3
_geom_angle
_geom_angle_site_symmetry_1
_geom_angle_site_symmetry_3
_geom_angle_publ_flag
C7 N1 C8 127.0(6) . . ?
C7 N1 H20 116.5 . . ?
C8 N1 H20 116.5 . . ?
C6 C1 C2 120.6(4) . . ?
C6 C1 I1 119.9(3) . . ?
C2 C1 I1 119.5(3) . . ?
C10 N2 C11 116.5(4) . . ?
C3 C2 C1 120.0(5) . . ?
C3 C2 H2 120.0 . . ?
C1 C2 H2 120.0 . . ?
C2 C3 C4 119.5(4) . . ?
C2 C3 H3 120.3 . . ?
C4 C3 H3 120.3 . . ?
C5 C4 C3 119.5(4) . . ?
C5 C4 C7 118.0(4) . . ?
C3 C4 C7 122.4(4) . . ?
C4 C5 C6 121.3(5) . . ?
C4 C5 H5 119.3 . . ?
C6 C5 H5 119.3 . . ?
C1 C6 C5 119.0(5) . . ?
C1 C6 H6 120.5 . . ?
C5 C6 H6 120.5 . . ?
O1 C7 N1 123.4(4) . . ?
O1 C7 C4 121.0(4) . . ?
N1 C7 C4 115.6(4) . . ?
C9 C8 C12 119.2(4) . . ?
C9 C8 N1 120.6(5) . . ?
C12 C8 N1 120.1(5) . . ?
C8 C9 C10 117.4(5) . . ?
C8 C9 H9 121.3 . . ?
C10 C9 H9 121.3 . . ?
N2 C10 C9 124.6(5) . . ?
N2 C10 H10 117.7 . . ?
C9 C10 H10 117.7 . . ?
N2 C11 C12 123.3(5) . . ?
N2 C11 H11 118.3 . . ?
C12 C11 H11 118.3 . . ?
C8 C12 C11 118.9(5) . . ?
C8 C12 H12 120.5 . . ?
C11 C12 H12 120.5 . . ?

loop_
_geom_bond_atom_site_label_1
_geom_bond_atom_site_label_2
_geom_bond_distance
_geom_bond_site_symmetry_2
_geom_bond_publ_flag
I1 C1 2.110(4) . ?
O1 C7 1.209(5) . ?
N1 C7 1.330(8) . ?
N1 C8 1.427(4) . ?
N1 HN1 0.8600 . ?
C1 C6 1.376(6) . ?
C1 C2 1.390(6) . ?
N2 C10 1.315(6) . ?
N2 C11 1.343(6) . ?
C2 C3 1.388(6) . ?
C2 H2 0.9300 . ?
C3 C4 1.394(6) . ?
C3 H3 0.9300 . ?
C4 C5 1.377(6) . ?
C4 C7 1.514(5) . ?
C5 C6 1.386(6) . ?
C5 H5 0.9300 . ?
C6 H6 0.9300 . ?
C8 C9 1.372(6) . ?
C8 C12 1.373(6) . ?
C9 C10 1.404(6) . ?
C9 H9 0.9300 . ?
C10 H10 0.9300 . ?
C11 C12 1.381(6) . ?
C11 H11 0.9300 . ?
C12 H12 0.9300 . ?

loop_
_geom_torsion_atom_site_label_1
_geom_torsion_atom_site_label_2
_geom_torsion_atom_site_label_3
_geom_torsion_atom_site_label_4
_geom_torsion
_geom_torsion_site_symmetry_1
_geom_torsion_site_symmetry_2
_geom_torsion_site_symmetry_3
_geom_torsion_site_symmetry_4
_geom_torsion_publ_flag
C6 C1 C2 C3 0.7(7) . . . . ?
I1 C1 C2 C3 -179.4(4) . . . . ?
C1 C2 C3 C4 0.3(7) . . . . ?
C2 C3 C4 C5 -0.3(7) . . . . ?
C2 C3 C4 C7 177.1(4) . . . . ?
C3 C4 C5 C6 -0.7(7) . . . . ?
C7 C4 C5 C6 -178.1(4) . . . . ?
C2 C1 C6 C5 -1.6(7) . . . . ?
I1 C1 C6 C5 178.5(4) . . . . ?
C4 C5 C6 C1 1.6(7) . . . . ?
C8 N1 C7 O1 3.5(8) . . . . ?
C8 N1 C7 C4 -177.3(4) . . . . ?
C5 C4 C7 O1 25.0(7) . . . . ?
C3 C4 C7 O1 -152.4(5) . . . . ?
C5 C4 C7 N1 -154.2(4) . . . . ?
C3 C4 C7 N1 28.4(7) . . . . ?
C7 N1 C8 C9 33.7(7) . . . . ?
C7 N1 C8 C12 -149.4(5) . . . . ?
C12 C8 C9 C10 1.5(7) . . . . ?
N1 C8 C9 C10 178.5(5) . . . . ?
C11 N2 C10 C9 0.1(8) . . . . ?
C8 C9 C10 N2 -0.6(8) . . . . ?
C10 N2 C11 C12 -0.6(8) . . . . ?
C9 C8 C12 C11 -2.0(7) . . . . ?
N1 C8 C12 C11 -178.9(4) . . . . ?
N2 C11 C12 C8 1.5(7) . . . . ?
